data_7711983
loop_
_publ_author_name
'Oma&#xf1;a, Alvaro A'
'Frenette, Brandon L.'
'Dornsiepen, Eike'
'Kobayashi, Ryo'
'Ferguson, Michael J.'
'Iwamoto, Takeaki'
'Rivard, Eric'

_publ_section_title
;
 Frustrated Lewis pair-ligated tetrelenes.
;
_journal_issue 3
_journal_name_full 'Dalton transactions (Cambridge, England : 2003)'
_journal_page_first 774
_journal_page_last 786
_journal_paper_doi 10.1039/d2dt03807b
_journal_volume 52
_journal_year 2023
_chemical_formula_moiety 'C25 H42 B P'
_chemical_formula_sum 'C25 H42 B P'
_chemical_formula_weight 384.36
_space_group_crystal_system monoclinic
_space_group_IT_number 14
_space_group_name_Hall '-P 2ybc'
_space_group_name_H-M_alt 'P 1 21/c 1'
_atom_sites_solution_hydrogens geom
_atom_sites_solution_primary iterative
_audit_creation_date 2022-05-18
_audit_creation_method
;
Olex2 1.5
(compiled 2022.04.07 svn.rca3783a0 for OlexSys, GUI svn.r6498)
;
_audit_update_record
;
2022-11-18 deposited with the CCDC.	2022-12-20 downloaded from the CCDC.
;
_cell_angle_alpha 90
_cell_angle_beta 91.2950(10)
_cell_angle_gamma 90
_cell_formula_units_Z 4
_cell_length_a 10.5854(3)
_cell_length_b 9.8043(2)
_cell_length_c 22.5734(5)
_cell_measurement_reflns_used 9942
_cell_measurement_temperature 173(2)
_cell_measurement_theta_max 73.493
_cell_measurement_theta_min 3.92
_cell_volume 2342.12(10)
_computing_cell_refinement 'SAINT V8.38A (Bruker, 2018)'
_computing_data_collection 'Bruker APEX2'
_computing_data_reduction 'SAINT V8.38A (Bruker, 2018)'
_computing_molecular_graphics 'Olex2 1.5 (Dolomanov et al., 2009)'
_computing_publication_material 'Olex2 1.5 (Dolomanov et al., 2009)'
_computing_structure_refinement 'SHELXL 2018/3 (Sheldrick, 2015)'
_computing_structure_solution 'olex2.solve 1.5 (Bourhis et al., 2015)'
_diffrn_ambient_temperature 173.05
_diffrn_measured_fraction_theta_full 0.979
_diffrn_measured_fraction_theta_max 0.972
_diffrn_measurement_device_type 'Bruker APEX-II CCD'
_diffrn_measurement_method '\f and \w scans'
_diffrn_radiation_type CuK\a
_diffrn_radiation_wavelength 1.54178
_diffrn_reflns_av_R_equivalents 0.0637
_diffrn_reflns_av_unetI/netI 0.0222
_diffrn_reflns_Laue_measured_fraction_full 0.979
_diffrn_reflns_Laue_measured_fraction_max 0.972
_diffrn_reflns_limit_h_max 10
_diffrn_reflns_limit_h_min -12
_diffrn_reflns_limit_k_max 12
_diffrn_reflns_limit_k_min -12
_diffrn_reflns_limit_l_max 28
_diffrn_reflns_limit_l_min -28
_diffrn_reflns_number 88291
_diffrn_reflns_point_group_measured_fraction_full 0.979
_diffrn_reflns_point_group_measured_fraction_max 0.972
_diffrn_reflns_theta_full 67.679
_diffrn_reflns_theta_max 73.905
_diffrn_reflns_theta_min 3.917
_diffrn_source 'Incoatec I\mS microfocus X-ray source'
_diffrn_standards_number 0
_exptl_absorpt_coefficient_mu 1.058
_exptl_absorpt_correction_T_max 0.96752
_exptl_absorpt_correction_T_min 0.88950
_exptl_absorpt_correction_type none
_exptl_absorpt_process_details
;
 SADABS 2016/2: Krause, L., Herbst-Irmer, R., Sheldrick G.M. & Stalke D., 
 J. Appl. Cryst. 48 (2015) 3-10 
;
_exptl_crystal_colour colourless
_exptl_crystal_colour_primary colourless
_exptl_crystal_density_diffrn 1.090
_exptl_crystal_description block
_exptl_crystal_F_000 848
_exptl_crystal_size_max 0.154
_exptl_crystal_size_mid 0.113
_exptl_crystal_size_min 0.045
_exptl_transmission_factor_max 0.96752
_exptl_transmission_factor_min 0.88950
_refine_diff_density_max 0.873
_refine_diff_density_min -0.338
_refine_diff_density_rms 0.042
_refine_ls_extinction_method none
_refine_ls_goodness_of_fit_ref 1.049
_refine_ls_hydrogen_treatment constr
_refine_ls_matrix_type full
_refine_ls_number_parameters 496
_refine_ls_number_reflns 4607
_refine_ls_number_restraints 1529
_refine_ls_restrained_S_all 0.997
_refine_ls_R_factor_all 0.0533
_refine_ls_R_factor_gt 0.0479
_refine_ls_shift/su_max 0.000
_refine_ls_shift/su_mean 0.000
_refine_ls_structure_factor_coef Fsqd
_refine_ls_weighting_details 'w=1/[\s^2^(Fo^2^)+(0.0770P)^2^+0.9625P] where P=(Fo^2^+2Fc^2^)/3'
_refine_ls_weighting_scheme calc
_refine_ls_wR_factor_gt 0.1358
_refine_ls_wR_factor_ref 0.1408
_reflns_Friedel_coverage 0.000
_reflns_number_gt 4070
_reflns_number_total 4607
_reflns_threshold_expression 'I > 2\s(I)'
_cod_data_source_file d2dt03807b3.cif
_cod_data_source_block riv21c8m
_cod_depositor_comments 'Adding full bibliography for 7711983--7711989.cif.'
_cod_database_code 7711983
_shelx_shelxl_version_number 2018/3
_shelx_space_group_comment
;
The symmetry employed for this shelxl refinement is uniquely defined
by the following loop, which should always be used as a source of
symmetry information in preference to the above space-group names.
They are only intended as comments.
;
_shelx_estimated_absorpt_t_max 0.954
_shelx_estimated_absorpt_t_min 0.854
_olex2_refinement_description
;
1. Fixed Uiso
 At 1.2 times of:
  All C(H) groups, All C(H,H) groups
 At 1.5 times of:
  All C(H,H,H) groups
2. Rigid bond restraints
 All non-hydrogen atoms
 with sigma for 1-2 distances of 0.01 and sigma for 1-3 distances of 0.01
3. Uiso/Uaniso restraints and constraints
All non-hydrogen atoms have similar U: within 2A with sigma of 0.04 and sigma
for terminal atoms of 0.08 within 2A
4. Rigid body (RIGU) restrains
 All non-hydrogen atoms
 with sigma for 1-2 distances of 0.004 and sigma for 1-3 distances of 0.004
5. Same fragment restrains
{P1A, B1A, C2A, C3A, C4A, C5A, C6A, C7A, C11A, C13A, C12A, C8A, C9A, C10A,
C14A, C15A, C16A, C17A, C18A, C19A, C20A, C21A, C22A, C23A, C24A, C25A, C1A}
sigma for 1-2: 0.02, 1-3: 0.04
as in
{P1B, B1B, C2B, C3B, C4B, C5B, C6B, C7B, C11B, C13B, C12B, C8B, C9B, C10B,
C14B, C15B, C16B, C17B, C18B, C19B, C20B, C21B, C22B, C23B, C24B, C25B, C1B}
6. Others
 Sof(P1B)=Sof(B1B)=Sof(C2B)=Sof(C3B)=Sof(H3B)=Sof(C4B)=Sof(H4B)=Sof(C5B)=
 Sof(H5B)=Sof(C6B)=Sof(H6B)=Sof(C7B)=Sof(C11B)=Sof(H11B)=Sof(C13B)=Sof(H13B)=
 Sof(H13C)=Sof(H13D)=Sof(C12B)=Sof(H12B)=Sof(H12C)=Sof(H12D)=Sof(C8B)=Sof(H8B)=
 Sof(C9B)=Sof(H9BA)=Sof(H9BB)=Sof(H9BC)=Sof(C10B)=Sof(H10B)=Sof(H10C)=Sof(H10D)=
 Sof(C14B)=Sof(H14B)=Sof(C15B)=Sof(H15B)=Sof(H15C)=Sof(C16B)=Sof(H16B)=
 Sof(H16C)=Sof(C17B)=Sof(H17B)=Sof(H17C)=Sof(C18B)=Sof(H18B)=Sof(H18C)=
 Sof(C19B)=Sof(H19B)=Sof(H19C)=Sof(C20B)=Sof(H20B)=Sof(C21B)=Sof(H21B)=
 Sof(H21C)=Sof(C22B)=Sof(H22B)=Sof(H22C)=Sof(C23B)=Sof(H23B)=Sof(H23C)=
 Sof(C24B)=Sof(H24B)=Sof(H24C)=Sof(C25B)=Sof(H25B)=Sof(H25C)=Sof(C1B)=Sof(H1BA)=
 Sof(H1BB)=1-FVAR(1)
 Sof(P1A)=Sof(B1A)=Sof(C2A)=Sof(C3A)=Sof(H3A)=Sof(C4A)=Sof(H4A)=Sof(C5A)=
 Sof(H5A)=Sof(C6A)=Sof(H6A)=Sof(C7A)=Sof(C11A)=Sof(H11A)=Sof(C13A)=Sof(H13A)=
 Sof(H1)=Sof(H2)=Sof(C12A)=Sof(H12A)=Sof(H3)=Sof(H4)=Sof(C8A)=Sof(H8A)=Sof(C9A)=
 Sof(H9AB)=Sof(H9AC)=Sof(H9AA)=Sof(C10A)=Sof(H10A)=Sof(H5)=Sof(H6)=Sof(C14A)=
 Sof(H14A)=Sof(C15A)=Sof(H15A)=Sof(H7)=Sof(C16A)=Sof(H16A)=Sof(H8)=Sof(C17A)=
 Sof(H17A)=Sof(H9)=Sof(C18A)=Sof(H18A)=Sof(H10)=Sof(C19A)=Sof(H19A)=Sof(H11)=
 Sof(C20A)=Sof(H20A)=Sof(C21A)=Sof(H21A)=Sof(H12)=Sof(C22A)=Sof(H22A)=Sof(H13)=
 Sof(C23A)=Sof(H23A)=Sof(H14)=Sof(C24A)=Sof(H24A)=Sof(H15)=Sof(C25A)=Sof(H25A)=
 Sof(H16)=Sof(C1A)=Sof(H1A)=Sof(H2A)=FVAR(1)
7.a Ternary CH refined with riding coordinates:
 C11A(H11A), C8A(H8A), C14A(H14A), C20A(H20A), C11B(H11B), C8B(H8B),
 C14B(H14B), C20B(H20B)
7.b Secondary CH2 refined with riding coordinates:
 C15A(H15A,H7), C16A(H16A,H8), C17A(H17A,H9), C18A(H18A,H10), C19A(H19A,H11),
 C21A(H21A,H12), C22A(H22A,H13), C23A(H23A,H14), C24A(H24A,H15), C25A(H25A,H16),
  C1A(H1A,H2A), C15B(H15B,H15C), C16B(H16B,H16C), C17B(H17B,H17C), C18B(H18B,
 H18C), C19B(H19B,H19C), C21B(H21B,H21C), C22B(H22B,H22C), C23B(H23B,H23C),
 C24B(H24B,H24C), C25B(H25B,H25C), C1B(H1BA,H1BB)
7.c Aromatic/amide H refined with riding coordinates:
 C3A(H3A), C4A(H4A), C5A(H5A), C6A(H6A), C3B(H3B), C4B(H4B), C5B(H5B), C6B(H6B)
7.d Idealised Me refined as rotating group:
 C13A(H13A,H1,H2), C12A(H12A,H3,H4), C9A(H9AB,H9AC,H9AA), C10A(H10A,H5,H6),
 C13B(H13B,H13C,H13D), C12B(H12B,H12C,H12D), C9B(H9BA,H9BB,H9BC), C10B(H10B,
 H10C,H10D)
;
_olex2_submission_special_instructions 'No special instructions were received'

loop_
_space_group_symop_operation_xyz
'x, y, z'
'-x, y+1/2, -z+1/2'
'-x, -y, -z'
'x, -y-1/2, z-1/2'

loop_
_atom_site_label
_atom_site_type_symbol
_atom_site_fract_x
_atom_site_fract_y
_atom_site_fract_z
_atom_site_U_iso_or_equiv
_atom_site_adp_type
_atom_site_occupancy
_atom_site_site_symmetry_order
_atom_site_calc_flag
_atom_site_refinement_flags_posn
_atom_site_refinement_flags_adp
_atom_site_refinement_flags_occupancy
_atom_site_disorder_assembly
_atom_site_disorder_group
P1A P 0.36103(18) 0.5398(2) 0.63075(8) 0.0257(4) Uani 0.551(9) 1 d D U P A 1
B1A B 0.2298(8) 0.2946(9) 0.6122(4) 0.0273(14) Uani 0.551(9) 1 d D U P A 1
C2A C 0.4590(7) 0.3970(9) 0.6135(6) 0.0308(17) Uani 0.551(9) 1 d D U P A 1
C3A C 0.5921(10) 0.3922(11) 0.6151(9) 0.044(3) Uani 0.551(9) 1 d D U P A 1
H3A H 0.640521 0.470364 0.625801 0.053 Uiso 0.551(9) 1 calc R U P A 1
C4A C 0.6507(10) 0.2706(11) 0.6008(8) 0.046(2) Uani 0.551(9) 1 d D U P A 1
H4A H 0.740153 0.265738 0.599254 0.055 Uiso 0.551(9) 1 calc R U P A 1
C5A C 0.5777(11) 0.1564(13) 0.5888(10) 0.040(2) Uani 0.551(9) 1 d D U P A 1
H5A H 0.618137 0.074006 0.577761 0.048 Uiso 0.551(9) 1 calc R U P A 1
C6A C 0.4485(10) 0.1591(11) 0.5924(10) 0.0319(16) Uani 0.551(9) 1 d D U P A 1
H6A H 0.402037 0.077308 0.586039 0.038 Uiso 0.551(9) 1 calc R U P A 1
C7A C 0.3833(9) 0.2802(11) 0.6054(10) 0.0310(17) Uani 0.551(9) 1 d D U P A 1
C11A C 0.4148(4) 0.6159(5) 0.70171(16) 0.0298(10) Uani 0.551(9) 1 d D U P A 1
H11A H 0.500145 0.656388 0.695442 0.036 Uiso 0.551(9) 1 calc R U P A 1
C13A C 0.4296(14) 0.5066(10) 0.7501(4) 0.0479(18) Uani 0.551(9) 1 d D U P A 1
H13A H 0.464372 0.548382 0.786368 0.072 Uiso 0.551(9) 1 calc R U P A 1
H1 H 0.487062 0.435153 0.736665 0.072 Uiso 0.551(9) 1 calc R U P A 1
H2 H 0.346933 0.466542 0.758081 0.072 Uiso 0.551(9) 1 calc R U P A 1
C12A C 0.3272(6) 0.7316(7) 0.7206(3) 0.0430(12) Uani 0.551(9) 1 d D U P A 1
H12A H 0.239261 0.700470 0.718192 0.064 Uiso 0.551(9) 1 calc R U P A 1
H3 H 0.337911 0.810093 0.694334 0.064 Uiso 0.551(9) 1 calc R U P A 1
H4 H 0.348384 0.758344 0.761503 0.064 Uiso 0.551(9) 1 calc R U P A 1
C8A C 0.3731(4) 0.6731(5) 0.5745(2) 0.0325(12) Uani 0.551(9) 1 d D U P A 1
H8A H 0.379545 0.623423 0.535976 0.039 Uiso 0.551(9) 1 calc R U P A 1
C9A C 0.4920(4) 0.7601(5) 0.5793(2) 0.0348(10) Uani 0.551(9) 1 d D U P A 1
H9AB H 0.501099 0.813033 0.542844 0.052 Uiso 0.551(9) 1 calc R U P A 1
H9AC H 0.565815 0.700844 0.585138 0.052 Uiso 0.551(9) 1 calc R U P A 1
H9AA H 0.485626 0.822314 0.613087 0.052 Uiso 0.551(9) 1 calc R U P A 1
C10A C 0.2536(4) 0.7625(5) 0.56771(19) 0.0345(10) Uani 0.551(9) 1 d D U P A 1
H10A H 0.241714 0.814581 0.604226 0.052 Uiso 0.551(9) 1 calc R U P A 1
H5 H 0.179862 0.704147 0.560158 0.052 Uiso 0.551(9) 1 calc R U P A 1
H6 H 0.263458 0.825620 0.534462 0.052 Uiso 0.551(9) 1 calc R U P A 1
C14A C 0.1825(11) 0.1795(12) 0.6593(5) 0.0312(16) Uani 0.551(9) 1 d D U P A 1
H14A H 0.216946 0.090397 0.645487 0.037 Uiso 0.551(9) 1 calc R U P A 1
C15A C 0.2359(15) 0.2007(17) 0.7227(5) 0.0373(19) Uani 0.551(9) 1 d D U P A 1
H15A H 0.329075 0.207911 0.721287 0.045 Uiso 0.551(9) 1 calc R U P A 1
H7 H 0.203397 0.287979 0.738360 0.045 Uiso 0.551(9) 1 calc R U P A 1
C16A C 0.2016(11) 0.0860(14) 0.7650(5) 0.0441(16) Uani 0.551(9) 1 d D U P A 1
H16A H 0.243239 0.000604 0.752574 0.053 Uiso 0.551(9) 1 calc R U P A 1
H8 H 0.232819 0.108698 0.805477 0.053 Uiso 0.551(9) 1 calc R U P A 1
C17A C 0.0607(11) 0.0648(15) 0.7656(5) 0.053(2) Uani 0.551(9) 1 d D U P A 1
H17A H 0.020375 0.145603 0.783438 0.063 Uiso 0.551(9) 1 calc R U P A 1
H9 H 0.041615 -0.015328 0.790476 0.063 Uiso 0.551(9) 1 calc R U P A 1
C18A C 0.0053(10) 0.0424(12) 0.7031(5) 0.052(2) Uani 0.551(9) 1 d D U P A 1
H18A H 0.038816 -0.043548 0.686733 0.063 Uiso 0.551(9) 1 calc R U P A 1
H10 H -0.087755 0.033893 0.705064 0.063 Uiso 0.551(9) 1 calc R U P A 1
C19A C 0.0384(12) 0.1608(18) 0.6625(6) 0.045(2) Uani 0.551(9) 1 d D U P A 1
H19A H -0.000115 0.245744 0.677488 0.054 Uiso 0.551(9) 1 calc R U P A 1
H11 H 0.003104 0.143286 0.622258 0.054 Uiso 0.551(9) 1 calc R U P A 1
C20A C 0.1583(13) 0.2843(10) 0.5466(4) 0.0281(16) Uani 0.551(9) 1 d D U P A 1
H20A H 0.065913 0.297039 0.553170 0.034 Uiso 0.551(9) 1 calc R U P A 1
C21A C 0.1735(13) 0.1441(11) 0.5169(5) 0.0333(17) Uani 0.551(9) 1 d D U P A 1
H21A H 0.263333 0.130086 0.507245 0.040 Uiso 0.551(9) 1 calc R U P A 1
H12 H 0.148958 0.071707 0.544953 0.040 Uiso 0.551(9) 1 calc R U P A 1
C22A C 0.0918(14) 0.1324(13) 0.4600(5) 0.042(2) Uani 0.551(9) 1 d D U P A 1
H22A H 0.105342 0.041839 0.441769 0.051 Uiso 0.551(9) 1 calc R U P A 1
H13 H 0.001526 0.139499 0.470055 0.051 Uiso 0.551(9) 1 calc R U P A 1
C23A C 0.1236(14) 0.2437(14) 0.4152(5) 0.0421(19) Uani 0.551(9) 1 d D U P A 1
H23A H 0.062972 0.239486 0.381230 0.051 Uiso 0.551(9) 1 calc R U P A 1
H14 H 0.209430 0.227833 0.400068 0.051 Uiso 0.551(9) 1 calc R U P A 1
C24A C 0.1179(18) 0.3855(13) 0.4439(5) 0.0395(19) Uani 0.551(9) 1 d D U P A 1
H24A H 0.149084 0.454329 0.415643 0.047 Uiso 0.551(9) 1 calc R U P A 1
H15 H 0.028952 0.407784 0.452451 0.047 Uiso 0.551(9) 1 calc R U P A 1
C25A C 0.1969(14) 0.3926(13) 0.5011(5) 0.0331(19) Uani 0.551(9) 1 d D U P A 1
H25A H 0.187574 0.484278 0.518808 0.040 Uiso 0.551(9) 1 calc R U P A 1
H16 H 0.287010 0.379776 0.491740 0.040 Uiso 0.551(9) 1 calc R U P A 1
C1A C 0.2125(5) 0.4568(7) 0.6365(4) 0.0320(14) Uani 0.551(9) 1 d D U P A 1
H1A H 0.185336 0.456933 0.678175 0.038 Uiso 0.551(9) 1 calc R U P A 1
H2A H 0.147632 0.504867 0.612049 0.038 Uiso 0.551(9) 1 calc R U P A 1
P1B P 0.3734(4) 0.5540(4) 0.6391(2) 0.0707(10) Uani 0.449(9) 1 d D U P A 2
B1B B 0.2393(11) 0.2952(11) 0.6035(5) 0.0312(18) Uani 0.449(9) 1 d D U P A 2
C2B C 0.4632(11) 0.4103(11) 0.6173(9) 0.040(2) Uani 0.449(9) 1 d D U P A 2
C3B C 0.5949(11) 0.4162(14) 0.6099(11) 0.0353(18) Uani 0.449(9) 1 d D U P A 2
H3B H 0.637554 0.501087 0.613760 0.042 Uiso 0.449(9) 1 calc R U P A 2
C4B C 0.6622(13) 0.3005(13) 0.5972(9) 0.041(2) Uani 0.449(9) 1 d D U P A 2
H4B H 0.751297 0.304484 0.593499 0.049 Uiso 0.449(9) 1 calc R U P A 2
C5B C 0.5987(13) 0.1781(15) 0.5898(12) 0.040(3) Uani 0.449(9) 1 d D U P A 2
H5B H 0.644596 0.096094 0.584015 0.048 Uiso 0.449(9) 1 calc R U P A 2
C6B C 0.4682(13) 0.1757(14) 0.5909(13) 0.036(3) Uani 0.449(9) 1 d D U P A 2
H6B H 0.426416 0.091698 0.583022 0.043 Uiso 0.449(9) 1 calc R U P A 2
C7B C 0.3935(11) 0.2918(14) 0.6031(12) 0.032(2) Uani 0.449(9) 1 d D U P A 2
C11B C 0.3965(14) 0.6044(12) 0.7094(5) 0.139(4) Uani 0.449(9) 1 d D U P A 2
H11B H 0.480927 0.649922 0.707964 0.167 Uiso 0.449(9) 1 calc R U P A 2
C13B C 0.419(2) 0.4946(17) 0.7557(7) 0.080(4) Uani 0.449(9) 1 d D U P A 2
H13B H 0.472395 0.530974 0.787988 0.119 Uiso 0.449(9) 1 calc R U P A 2
H13C H 0.460854 0.416420 0.737654 0.119 Uiso 0.449(9) 1 calc R U P A 2
H13D H 0.337648 0.465508 0.771494 0.119 Uiso 0.449(9) 1 calc R U P A 2
C12B C 0.3132(15) 0.7168(13) 0.7353(7) 0.116(5) Uani 0.449(9) 1 d D U P A 2
H12B H 0.243546 0.675081 0.756704 0.174 Uiso 0.449(9) 1 calc R U P A 2
H12C H 0.278797 0.773762 0.703078 0.174 Uiso 0.449(9) 1 calc R U P A 2
H12D H 0.363934 0.773293 0.762572 0.174 Uiso 0.449(9) 1 calc R U P A 2
C8B C 0.3529(11) 0.6711(9) 0.5759(5) 0.094(3) Uani 0.449(9) 1 d D U P A 2
H8B H 0.343380 0.620132 0.537685 0.113 Uiso 0.449(9) 1 calc R U P A 2
C9B C 0.4842(13) 0.7521(15) 0.5798(8) 0.147(6) Uani 0.449(9) 1 d D U P A 2
H9BA H 0.553622 0.689594 0.571122 0.220 Uiso 0.449(9) 1 calc R U P A 2
H9BB H 0.496442 0.789579 0.619725 0.220 Uiso 0.449(9) 1 calc R U P A 2
H9BC H 0.482743 0.826583 0.550831 0.220 Uiso 0.449(9) 1 calc R U P A 2
C10B C 0.2472(12) 0.7737(12) 0.5833(9) 0.164(7) Uani 0.449(9) 1 d D U P A 2
H10B H 0.214212 0.801302 0.544152 0.247 Uiso 0.449(9) 1 calc R U P A 2
H10C H 0.279806 0.853930 0.604495 0.247 Uiso 0.449(9) 1 calc R U P A 2
H10D H 0.179245 0.732152 0.605872 0.247 Uiso 0.449(9) 1 calc R U P A 2
C14B C 0.1821(15) 0.1795(18) 0.6495(6) 0.036(2) Uani 0.449(9) 1 d D U P A 2
H14B H 0.209100 0.088715 0.634102 0.043 Uiso 0.449(9) 1 calc R U P A 2
C15B C 0.2319(18) 0.187(2) 0.7135(7) 0.040(3) Uani 0.449(9) 1 d D U P A 2
H15B H 0.212155 0.278860 0.729503 0.047 Uiso 0.449(9) 1 calc R U P A 2
H15C H 0.324992 0.178027 0.713617 0.047 Uiso 0.449(9) 1 calc R U P A 2
C16B C 0.1778(13) 0.079(2) 0.7551(6) 0.051(3) Uani 0.449(9) 1 d D U P A 2
H16B H 0.204945 -0.012479 0.741944 0.062 Uiso 0.449(9) 1 calc R U P A 2
H16C H 0.212408 0.093853 0.795714 0.062 Uiso 0.449(9) 1 calc R U P A 2
C17B C 0.0353(12) 0.0833(19) 0.7564(6) 0.051(3) Uani 0.449(9) 1 d D U P A 2
H17B H 0.007446 0.170865 0.773582 0.062 Uiso 0.449(9) 1 calc R U P A 2
H17C H 0.003923 0.008289 0.781409 0.062 Uiso 0.449(9) 1 calc R U P A 2
C18B C -0.0186(12) 0.0687(14) 0.6935(6) 0.049(2) Uani 0.449(9) 1 d D U P A 2
H18B H -0.111545 0.079206 0.694097 0.059 Uiso 0.449(9) 1 calc R U P A 2
H18C H 0.000327 -0.023783 0.678552 0.059 Uiso 0.449(9) 1 calc R U P A 2
C19B C 0.0365(14) 0.175(2) 0.6517(7) 0.040(2) Uani 0.449(9) 1 d D U P A 2
H19B H 0.005906 0.266016 0.663689 0.047 Uiso 0.449(9) 1 calc R U P A 2
H19C H 0.002746 0.156888 0.611213 0.047 Uiso 0.449(9) 1 calc R U P A 2
C20B C 0.1708(15) 0.2771(14) 0.5373(5) 0.030(2) Uani 0.449(9) 1 d D U P A 2
H20B H 0.078388 0.287038 0.544604 0.036 Uiso 0.449(9) 1 calc R U P A 2
C21B C 0.1832(19) 0.1361(14) 0.5090(7) 0.041(3) Uani 0.449(9) 1 d D U P A 2
H21B H 0.273512 0.119282 0.501071 0.050 Uiso 0.449(9) 1 calc R U P A 2
H21C H 0.155815 0.066536 0.537734 0.050 Uiso 0.449(9) 1 calc R U P A 2
C22B C 0.1079(18) 0.1171(17) 0.4517(7) 0.043(3) Uani 0.449(9) 1 d D U P A 2
H22B H 0.125928 0.025984 0.435030 0.052 Uiso 0.449(9) 1 calc R U P A 2
H22C H 0.016476 0.121715 0.459915 0.052 Uiso 0.449(9) 1 calc R U P A 2
C23B C 0.1410(18) 0.2259(18) 0.4073(7) 0.049(3) Uani 0.449(9) 1 d D U P A 2
H23B H 0.086315 0.215816 0.371379 0.059 Uiso 0.449(9) 1 calc R U P A 2
H23C H 0.229859 0.214155 0.395460 0.059 Uiso 0.449(9) 1 calc R U P A 2
C24B C 0.124(2) 0.3686(17) 0.4334(6) 0.042(3) Uani 0.449(9) 1 d D U P A 2
H24B H 0.150972 0.437593 0.404287 0.050 Uiso 0.449(9) 1 calc R U P A 2
H24C H 0.032956 0.383983 0.440832 0.050 Uiso 0.449(9) 1 calc R U P A 2
C25B C 0.199(2) 0.3868(15) 0.4908(6) 0.036(2) Uani 0.449(9) 1 d D U P A 2
H25B H 0.180250 0.477629 0.507605 0.044 Uiso 0.449(9) 1 calc R U P A 2
H25C H 0.290404 0.384253 0.482160 0.044 Uiso 0.449(9) 1 calc R U P A 2
C1B C 0.2059(9) 0.4479(9) 0.6321(5) 0.056(2) Uani 0.449(9) 1 d D U P A 2
H1BA H 0.168233 0.437357 0.671580 0.067 Uiso 0.449(9) 1 calc R U P A 2
H1BB H 0.145022 0.497110 0.605919 0.067 Uiso 0.449(9) 1 calc R U P A 2

loop_
_atom_site_aniso_label
_atom_site_aniso_U_11
_atom_site_aniso_U_22
_atom_site_aniso_U_33
_atom_site_aniso_U_23
_atom_site_aniso_U_13
_atom_site_aniso_U_12
P1A 0.0221(6) 0.0240(6) 0.0307(6) -0.0108(4) -0.0067(5) -0.0056(4)
B1A 0.027(2) 0.031(3) 0.025(3) -0.0063(18) 0.0014(19) -0.0012(18)
C2A 0.024(2) 0.028(3) 0.040(3) -0.004(2) 0.003(3) 0.006(2)
C3A 0.030(3) 0.036(4) 0.067(6) 0.000(4) 0.000(2) -0.006(2)
C4A 0.028(3) 0.037(5) 0.072(4) 0.001(4) 0.010(2) 0.002(3)
C5A 0.036(4) 0.033(3) 0.050(3) -0.003(3) 0.003(3) -0.003(3)
C6A 0.031(3) 0.029(3) 0.036(2) 0.003(3) 0.004(3) -0.007(2)
C7A 0.035(3) 0.030(3) 0.029(3) 0.004(2) -0.001(2) -0.0080(19)
C11A 0.0216(17) 0.0371(19) 0.0309(16) -0.0092(14) 0.0072(13) -0.0162(14)
C13A 0.053(4) 0.055(3) 0.035(3) -0.006(2) -0.011(2) -0.013(3)
C12A 0.048(3) 0.043(2) 0.0378(19) -0.0179(16) 0.0081(16) -0.0067(17)
C8A 0.0257(18) 0.029(2) 0.043(2) -0.0011(17) 0.0101(17) -0.0011(14)
C9A 0.033(2) 0.029(2) 0.043(2) -0.0008(15) -0.0012(16) -0.0102(15)
C10A 0.0332(19) 0.0250(19) 0.0453(19) 0.0012(14) 0.0033(13) -0.0013(14)
C14A 0.038(3) 0.027(2) 0.029(4) -0.001(2) 0.009(2) 0.0008(18)
C15A 0.043(3) 0.040(3) 0.029(3) -0.002(3) -0.001(2) 0.001(2)
C16A 0.055(4) 0.043(2) 0.034(3) 0.004(2) -0.002(2) 0.000(2)
C17A 0.062(5) 0.056(4) 0.040(3) 0.008(3) 0.006(3) -0.005(3)
C18A 0.051(4) 0.056(4) 0.050(4) 0.007(3) 0.005(3) -0.017(3)
C19A 0.042(3) 0.059(5) 0.034(4) -0.001(3) 0.004(2) -0.010(2)
C20A 0.029(3) 0.026(2) 0.029(3) -0.0036(19) 0.008(2) -0.0014(18)
C21A 0.031(3) 0.039(3) 0.030(3) -0.007(2) -0.003(2) -0.004(2)
C22A 0.052(5) 0.038(3) 0.037(3) -0.011(2) -0.003(3) -0.009(3)
C23A 0.044(4) 0.053(4) 0.029(3) -0.009(3) -0.005(3) -0.006(3)
C24A 0.046(3) 0.040(3) 0.032(4) -0.002(3) -0.007(3) -0.008(2)
C25A 0.033(3) 0.042(3) 0.023(3) -0.004(2) -0.008(3) -0.004(2)
C1A 0.026(2) 0.029(2) 0.041(3) -0.004(2) 0.0011(19) -0.0032(18)
P1B 0.075(2) 0.0565(16) 0.0827(19) 0.0298(12) 0.0432(13) 0.0301(12)
B1B 0.040(3) 0.024(3) 0.030(3) 0.004(2) 0.011(2) 0.003(2)
C2B 0.040(3) 0.035(4) 0.043(5) 0.001(3) -0.011(3) -0.013(3)
C3B 0.033(3) 0.027(4) 0.046(3) 0.005(4) 0.002(2) -0.002(2)
C4B 0.032(3) 0.031(5) 0.060(4) 0.007(4) 0.001(3) -0.009(3)
C5B 0.030(4) 0.031(5) 0.060(4) 0.001(4) 0.007(4) 0.002(3)
C6B 0.036(5) 0.028(3) 0.046(4) 0.000(3) 0.002(4) -0.011(3)
C7B 0.030(3) 0.032(4) 0.033(4) 0.005(3) 0.001(3) -0.002(3)
C11B 0.204(10) 0.110(7) 0.098(5) -0.051(5) -0.078(6) 0.091(6)
C13B 0.071(9) 0.095(8) 0.072(6) -0.022(5) -0.008(5) 0.019(7)
C12B 0.130(11) 0.073(7) 0.144(12) -0.050(7) -0.022(8) 0.031(6)
C8B 0.129(7) 0.034(4) 0.114(6) -0.011(4) -0.083(5) 0.002(3)
C9B 0.142(8) 0.099(10) 0.201(14) 0.023(9) 0.073(9) -0.024(7)
C10B 0.111(8) 0.072(7) 0.307(19) 0.061(9) -0.061(9) 0.020(6)
C14B 0.043(3) 0.042(4) 0.024(4) -0.004(2) 0.004(2) 0.001(3)
C15B 0.045(4) 0.043(5) 0.031(4) 0.002(4) 0.009(3) 0.003(3)
C16B 0.058(6) 0.063(5) 0.034(5) 0.012(4) 0.007(4) 0.006(4)
C17B 0.053(5) 0.063(5) 0.039(4) 0.013(3) 0.015(3) -0.006(4)
C18B 0.054(5) 0.057(5) 0.038(4) 0.001(3) 0.009(3) -0.014(4)
C19B 0.046(3) 0.045(4) 0.028(4) -0.001(3) 0.011(3) -0.017(3)
C20B 0.024(4) 0.041(3) 0.025(3) -0.006(2) 0.005(3) 0.003(2)
C21B 0.053(5) 0.028(3) 0.043(5) -0.009(3) 0.008(3) -0.001(3)
C22B 0.040(4) 0.042(4) 0.047(5) -0.018(3) -0.003(3) -0.005(3)
C23B 0.054(6) 0.054(5) 0.041(4) -0.018(3) 0.003(3) -0.015(4)
C24B 0.050(4) 0.051(5) 0.025(4) -0.004(3) -0.007(3) -0.012(4)
C25B 0.049(4) 0.032(3) 0.028(4) -0.001(3) 0.004(3) -0.008(3)
C1B 0.091(5) 0.051(4) 0.025(3) 0.000(3) 0.000(3) 0.047(3)

loop_
_atom_type_symbol
_atom_type_description
_atom_type_scat_dispersion_real
_atom_type_scat_dispersion_imag
_atom_type_scat_source
C C 0.0181 0.0091 'International Tables Vol C Tables 4.2.6.8 and 6.1.1.4'
H H 0.0000 0.0000 'International Tables Vol C Tables 4.2.6.8 and 6.1.1.4'
B B 0.0090 0.0039 'International Tables Vol C Tables 4.2.6.8 and 6.1.1.4'
P P 0.2955 0.4335 'International Tables Vol C Tables 4.2.6.8 and 6.1.1.4'

loop_
_exptl_crystal_face_index_h
_exptl_crystal_face_index_k
_exptl_crystal_face_index_l
_exptl_crystal_face_perp_dist
0.00 1.00 1.00 0.0530
0.00 -1.00 -1.00 0.0510
0.00 0.00 -1.00 0.0460
0.00 0.00 1.00 0.0320
-1.00 0.00 1.00 0.0510
1.00 0.00 -1.00 0.0470
-1.00 0.00 -2.00 0.0220
1.00 0.00 2.00 0.0100

loop_
_geom_angle_atom_site_label_1
_geom_angle_atom_site_label_2
_geom_angle_atom_site_label_3
_geom_angle
_geom_angle_site_symmetry_1
_geom_angle_site_symmetry_3
_geom_angle_publ_flag
C2A P1A C11A 109.6(5) . . ?
C2A P1A C8A 111.0(5) . . ?
C8A P1A C11A 106.8(2) . . ?
C1A P1A C2A 100.1(4) . . ?
C1A P1A C11A 112.2(3) . . ?
C1A P1A C8A 117.0(3) . . ?
C7A B1A C20A 110.3(8) . . ?
C7A B1A C1A 103.1(5) . . ?
C14A B1A C7A 108.6(8) . . ?
C14A B1A C20A 113.6(6) . . ?
C14A B1A C1A 113.5(7) . . ?
C20A B1A C1A 107.3(6) . . ?
C3A C2A P1A 127.2(7) . . ?
C7A C2A P1A 109.5(6) . . ?
C7A C2A C3A 122.8(7) . . ?
C2A C3A H3A 120.8 . . ?
C4A C3A C2A 118.4(9) . . ?
C4A C3A H3A 120.8 . . ?
C3A C4A H4A 120.3 . . ?
C5A C4A C3A 119.5(8) . . ?
C5A C4A H4A 120.3 . . ?
C4A C5A H5A 119.2 . . ?
C6A C5A C4A 121.7(9) . . ?
C6A C5A H5A 119.2 . . ?
C5A C6A H6A 119.2 . . ?
C5A C6A C7A 121.5(8) . . ?
C7A C6A H6A 119.2 . . ?
C2A C7A B1A 118.7(7) . . ?
C2A C7A C6A 115.6(7) . . ?
C6A C7A B1A 125.7(7) . . ?
P1A C11A H11A 107.4 . . ?
C13A C11A P1A 111.1(4) . . ?
C13A C11A H11A 107.4 . . ?
C12A C11A P1A 111.4(3) . . ?
C12A C11A H11A 107.4 . . ?
C12A C11A C13A 111.8(6) . . ?
C11A C13A H13A 109.5 . . ?
C11A C13A H1 109.5 . . ?
C11A C13A H2 109.5 . . ?
H13A C13A H1 109.5 . . ?
H13A C13A H2 109.5 . . ?
H1 C13A H2 109.5 . . ?
C11A C12A H12A 109.5 . . ?
C11A C12A H3 109.5 . . ?
C11A C12A H4 109.5 . . ?
H12A C12A H3 109.5 . . ?
H12A C12A H4 109.5 . . ?
H3 C12A H4 109.5 . . ?
P1A C8A H8A 105.2 . . ?
C9A C8A P1A 114.9(4) . . ?
C9A C8A H8A 105.2 . . ?
C9A C8A C10A 111.3(4) . . ?
C10A C8A P1A 113.9(3) . . ?
C10A C8A H8A 105.2 . . ?
C8A C9A H9AB 109.5 . . ?
C8A C9A H9AC 109.5 . . ?
C8A C9A H9AA 109.5 . . ?
H9AB C9A H9AC 109.5 . . ?
H9AB C9A H9AA 109.5 . . ?
H9AC C9A H9AA 109.5 . . ?
C8A C10A H10A 109.5 . . ?
C8A C10A H5 109.5 . . ?
C8A C10A H6 109.5 . . ?
H10A C10A H5 109.5 . . ?
H10A C10A H6 109.5 . . ?
H5 C10A H6 109.5 . . ?
B1A C14A H14A 106.2 . . ?
C15A C14A B1A 113.5(8) . . ?
C15A C14A H14A 106.2 . . ?
C19A C14A B1A 115.5(7) . . ?
C19A C14A H14A 106.2 . . ?
C19A C14A C15A 108.4(8) . . ?
C14A C15A H15A 108.9 . . ?
C14A C15A H7 108.9 . . ?
H15A C15A H7 107.7 . . ?
C16A C15A C14A 113.2(8) . . ?
C16A C15A H15A 108.9 . . ?
C16A C15A H7 108.9 . . ?
C15A C16A H16A 109.5 . . ?
C15A C16A H8 109.5 . . ?
H16A C16A H8 108.0 . . ?
C17A C16A C15A 110.9(9) . . ?
C17A C16A H16A 109.5 . . ?
C17A C16A H8 109.5 . . ?
C16A C17A H17A 109.3 . . ?
C16A C17A H9 109.3 . . ?
C16A C17A C18A 111.8(7) . . ?
H17A C17A H9 107.9 . . ?
C18A C17A H17A 109.3 . . ?
C18A C17A H9 109.3 . . ?
C17A C18A H18A 109.5 . . ?
C17A C18A H10 109.5 . . ?
H18A C18A H10 108.1 . . ?
C19A C18A C17A 110.8(8) . . ?
C19A C18A H18A 109.5 . . ?
C19A C18A H10 109.5 . . ?
C14A C19A H19A 109.4 . . ?
C14A C19A H11 109.4 . . ?
C18A C19A C14A 111.1(9) . . ?
C18A C19A H19A 109.4 . . ?
C18A C19A H11 109.4 . . ?
H19A C19A H11 108.0 . . ?
B1A C20A H20A 106.8 . . ?
C21A C20A B1A 113.2(7) . . ?
C21A C20A H20A 106.8 . . ?
C25A C20A B1A 115.7(7) . . ?
C25A C20A H20A 106.8 . . ?
C25A C20A C21A 107.1(8) . . ?
C20A C21A H21A 109.3 . . ?
C20A C21A H12 109.3 . . ?
H21A C21A H12 108.0 . . ?
C22A C21A C20A 111.6(8) . . ?
C22A C21A H21A 109.3 . . ?
C22A C21A H12 109.3 . . ?
C21A C22A H22A 109.3 . . ?
C21A C22A H13 109.3 . . ?
H22A C22A H13 107.9 . . ?
C23A C22A C21A 111.8(9) . . ?
C23A C22A H22A 109.3 . . ?
C23A C22A H13 109.3 . . ?
C22A C23A H23A 109.5 . . ?
C22A C23A H14 109.5 . . ?
C22A C23A C24A 110.9(8) . . ?
H23A C23A H14 108.1 . . ?
C24A C23A H23A 109.5 . . ?
C24A C23A H14 109.5 . . ?
C23A C24A H24A 109.2 . . ?
C23A C24A H15 109.2 . . ?
H24A C24A H15 107.9 . . ?
C25A C24A C23A 111.9(8) . . ?
C25A C24A H24A 109.2 . . ?
C25A C24A H15 109.2 . . ?
C20A C25A H25A 109.1 . . ?
C20A C25A H16 109.1 . . ?
C24A C25A C20A 112.7(9) . . ?
C24A C25A H25A 109.1 . . ?
C24A C25A H16 109.1 . . ?
H25A C25A H16 107.8 . . ?
P1A C1A H1A 110.2 . . ?
P1A C1A H2A 110.2 . . ?
B1A C1A P1A 107.7(4) . . ?
B1A C1A H1A 110.2 . . ?
B1A C1A H2A 110.2 . . ?
H1A C1A H2A 108.5 . . ?
C2B P1B C8B 109.6(7) . . ?
C2B P1B C1B 92.5(5) . . ?
C11B P1B C2B 115.4(7) . . ?
C11B P1B C8B 124.3(6) . . ?
C11B P1B C1B 109.2(7) . . ?
C8B P1B C1B 99.8(6) . . ?
C7B B1B C14B 111.6(10) . . ?
C7B B1B C20B 114.2(11) . . ?
C7B B1B C1B 103.9(7) . . ?
C14B B1B C1B 106.7(9) . . ?
C20B B1B C14B 109.4(8) . . ?
C20B B1B C1B 110.6(8) . . ?
C3B C2B P1B 122.6(8) . . ?
C3B C2B C7B 121.4(9) . . ?
C7B C2B P1B 115.9(8) . . ?
C2B C3B H3B 119.7 . . ?
C4B C3B C2B 120.7(10) . . ?
C4B C3B H3B 119.7 . . ?
C3B C4B H4B 120.4 . . ?
C3B C4B C5B 119.3(10) . . ?
C5B C4B H4B 120.4 . . ?
C4B C5B H5B 120.2 . . ?
C6B C5B C4B 119.7(10) . . ?
C6B C5B H5B 120.2 . . ?
C5B C6B H6B 118.2 . . ?
C5B C6B C7B 123.5(10) . . ?
C7B C6B H6B 118.2 . . ?
C2B C7B B1B 120.0(9) . . ?
C2B C7B C6B 114.5(9) . . ?
C6B C7B B1B 125.5(9) . . ?
P1B C11B H11B 102.3 . . ?
C13B C11B P1B 117.5(9) . . ?
C13B C11B H11B 102.3 . . ?
C13B C11B C12B 109.2(11) . . ?
C12B C11B P1B 120.0(8) . . ?
C12B C11B H11B 102.3 . . ?
C11B C13B H13B 109.5 . . ?
C11B C13B H13C 109.5 . . ?
C11B C13B H13D 109.5 . . ?
H13B C13B H13C 109.5 . . ?
H13B C13B H13D 109.5 . . ?
H13C C13B H13D 109.5 . . ?
C11B C12B H12B 109.5 . . ?
C11B C12B H12C 109.5 . . ?
C11B C12B H12D 109.5 . . ?
H12B C12B H12C 109.5 . . ?
H12B C12B H12D 109.5 . . ?
H12C C12B H12D 109.5 . . ?
P1B C8B H8B 111.4 . . ?
C9B C8B P1B 100.4(8) . . ?
C9B C8B H8B 111.4 . . ?
C10B C8B P1B 113.8(9) . . ?
C10B C8B H8B 111.4 . . ?
C10B C8B C9B 107.9(9) . . ?
C8B C9B H9BA 109.5 . . ?
C8B C9B H9BB 109.5 . . ?
C8B C9B H9BC 109.5 . . ?
H9BA C9B H9BB 109.5 . . ?
H9BA C9B H9BC 109.5 . . ?
H9BB C9B H9BC 109.5 . . ?
C8B C10B H10B 109.5 . . ?
C8B C10B H10C 109.5 . . ?
C8B C10B H10D 109.5 . . ?
H10B C10B H10C 109.5 . . ?
H10B C10B H10D 109.5 . . ?
H10C C10B H10D 109.5 . . ?
B1B C14B H14B 106.2 . . ?
C15B C14B B1B 115.7(10) . . ?
C15B C14B H14B 106.2 . . ?
C15B C14B C19B 107.1(11) . . ?
C19B C14B B1B 114.8(10) . . ?
C19B C14B H14B 106.2 . . ?
C14B C15B H15B 108.6 . . ?
C14B C15B H15C 108.6 . . ?
C14B C15B C16B 114.6(10) . . ?
H15B C15B H15C 107.6 . . ?
C16B C15B H15B 108.6 . . ?
C16B C15B H15C 108.6 . . ?
C15B C16B H16B 109.2 . . ?
C15B C16B H16C 109.2 . . ?
H16B C16B H16C 107.9 . . ?
C17B C16B C15B 112.2(12) . . ?
C17B C16B H16B 109.2 . . ?
C17B C16B H16C 109.2 . . ?
C16B C17B H17B 109.8 . . ?
C16B C17B H17C 109.8 . . ?
C16B C17B C18B 109.5(9) . . ?
H17B C17B H17C 108.2 . . ?
C18B C17B H17B 109.8 . . ?
C18B C17B H17C 109.8 . . ?
C17B C18B H18B 109.3 . . ?
C17B C18B H18C 109.3 . . ?
C17B C18B C19B 111.8(9) . . ?
H18B C18B H18C 107.9 . . ?
C19B C18B H18B 109.3 . . ?
C19B C18B H18C 109.3 . . ?
C14B C19B H19B 108.3 . . ?
C14B C19B H19C 108.3 . . ?
C18B C19B C14B 115.8(11) . . ?
C18B C19B H19B 108.3 . . ?
C18B C19B H19C 108.3 . . ?
H19B C19B H19C 107.4 . . ?
B1B C20B H20B 104.5 . . ?
C21B C20B B1B 115.7(9) . . ?
C21B C20B H20B 104.5 . . ?
C21B C20B C25B 109.1(10) . . ?
C25B C20B B1B 116.9(9) . . ?
C25B C20B H20B 104.5 . . ?
C20B C21B H21B 108.6 . . ?
C20B C21B H21C 108.6 . . ?
H21B C21B H21C 107.5 . . ?
C22B C21B C20B 114.8(10) . . ?
C22B C21B H21B 108.6 . . ?
C22B C21B H21C 108.6 . . ?
C21B C22B H22B 109.5 . . ?
C21B C22B H22C 109.5 . . ?
H22B C22B H22C 108.1 . . ?
C23B C22B C21B 110.7(12) . . ?
C23B C22B H22B 109.5 . . ?
C23B C22B H22C 109.5 . . ?
C22B C23B H23B 109.4 . . ?
C22B C23B H23C 109.4 . . ?
C22B C23B C24B 111.0(11) . . ?
H23B C23B H23C 108.0 . . ?
C24B C23B H23B 109.4 . . ?
C24B C23B H23C 109.4 . . ?
C23B C24B H24B 109.3 . . ?
C23B C24B H24C 109.3 . . ?
H24B C24B H24C 107.9 . . ?
C25B C24B C23B 111.7(11) . . ?
C25B C24B H24B 109.3 . . ?
C25B C24B H24C 109.3 . . ?
C20B C25B H25B 108.9 . . ?
C20B C25B H25C 108.9 . . ?
C24B C25B C20B 113.2(10) . . ?
C24B C25B H25B 108.9 . . ?
C24B C25B H25C 108.9 . . ?
H25B C25B H25C 107.8 . . ?
P1B C1B H1BA 110.3 . . ?
P1B C1B H1BB 110.3 . . ?
B1B C1B P1B 107.0(6) . . ?
B1B C1B H1BA 110.3 . . ?
B1B C1B H1BB 110.3 . . ?
H1BA C1B H1BB 108.6 . . ?

loop_
_geom_bond_atom_site_label_1
_geom_bond_atom_site_label_2
_geom_bond_distance
_geom_bond_site_symmetry_2
_geom_bond_publ_flag
P1A C2A 1.790(6) . ?
P1A C11A 1.845(4) . ?
P1A C8A 1.829(5) . ?
P1A C1A 1.778(5) . ?
B1A C7A 1.641(8) . ?
B1A C14A 1.638(8) . ?
B1A C20A 1.651(8) . ?
B1A C1A 1.694(8) . ?
C2A C3A 1.410(9) . ?
C2A C7A 1.408(8) . ?
C3A H3A 0.9500 . ?
C3A C4A 1.384(9) . ?
C4A H4A 0.9500 . ?
C4A C5A 1.384(8) . ?
C5A H5A 0.9500 . ?
C5A C6A 1.372(8) . ?
C6A H6A 0.9500 . ?
C6A C7A 1.408(8) . ?
C11A H11A 1.0000 . ?
C11A C13A 1.535(7) . ?
C11A C12A 1.532(6) . ?
C13A H13A 0.9800 . ?
C13A H1 0.9800 . ?
C13A H2 0.9800 . ?
C12A H12A 0.9800 . ?
C12A H3 0.9800 . ?
C12A H4 0.9800 . ?
C8A H8A 1.0000 . ?
C8A C9A 1.522(5) . ?
C8A C10A 1.543(6) . ?
C9A H9AB 0.9800 . ?
C9A H9AC 0.9800 . ?
C9A H9AA 0.9800 . ?
C10A H10A 0.9800 . ?
C10A H5 0.9800 . ?
C10A H6 0.9800 . ?
C14A H14A 1.0000 . ?
C14A C15A 1.540(8) . ?
C14A C19A 1.539(9) . ?
C15A H15A 0.9900 . ?
C15A H7 0.9900 . ?
C15A C16A 1.524(9) . ?
C16A H16A 0.9900 . ?
C16A H8 0.9900 . ?
C16A C17A 1.506(9) . ?
C17A H17A 0.9900 . ?
C17A H9 0.9900 . ?
C17A C18A 1.530(8) . ?
C18A H18A 0.9900 . ?
C18A H10 0.9900 . ?
C18A C19A 1.525(9) . ?
C19A H19A 0.9900 . ?
C19A H11 0.9900 . ?
C20A H20A 1.0000 . ?
C20A C21A 1.539(8) . ?
C20A C25A 1.538(9) . ?
C21A H21A 0.9900 . ?
C21A H12 0.9900 . ?
C21A C22A 1.537(8) . ?
C22A H22A 0.9900 . ?
C22A H13 0.9900 . ?
C22A C23A 1.530(9) . ?
C23A H23A 0.9900 . ?
C23A H14 0.9900 . ?
C23A C24A 1.535(8) . ?
C24A H24A 0.9900 . ?
C24A H15 0.9900 . ?
C24A C25A 1.524(8) . ?
C25A H25A 0.9900 . ?
C25A H16 0.9900 . ?
C1A H1A 0.9900 . ?
C1A H2A 0.9900 . ?
P1B C2B 1.775(9) . ?
P1B C11B 1.674(9) . ?
P1B C8B 1.840(9) . ?
P1B C1B 2.059(10) . ?
B1B C7B 1.633(10) . ?
B1B C14B 1.661(10) . ?
B1B C20B 1.656(10) . ?
B1B C1B 1.671(10) . ?
C2B C3B 1.409(10) . ?
C2B C7B 1.410(10) . ?
C3B H3B 0.9500 . ?
C3B C4B 1.373(10) . ?
C4B H4B 0.9500 . ?
C4B C5B 1.384(9) . ?
C5B H5B 0.9500 . ?
C5B C6B 1.382(10) . ?
C6B H6B 0.9500 . ?
C6B C7B 1.416(10) . ?
C11B H11B 1.0000 . ?
C11B C13B 1.516(12) . ?
C11B C12B 1.536(11) . ?
C13B H13B 0.9800 . ?
C13B H13C 0.9800 . ?
C13B H13D 0.9800 . ?
C12B H12B 0.9800 . ?
C12B H12C 0.9800 . ?
C12B H12D 0.9800 . ?
C8B H8B 1.0000 . ?
C8B C9B 1.601(12) . ?
C8B C10B 1.517(12) . ?
C9B H9BA 0.9800 . ?
C9B H9BB 0.9800 . ?
C9B H9BC 0.9800 . ?
C10B H10B 0.9800 . ?
C10B H10C 0.9800 . ?
C10B H10D 0.9800 . ?
C14B H14B 1.0000 . ?
C14B C15B 1.529(10) . ?
C14B C19B 1.544(11) . ?
C15B H15B 0.9900 . ?
C15B H15C 0.9900 . ?
C15B C16B 1.537(11) . ?
C16B H16B 0.9900 . ?
C16B H16C 0.9900 . ?
C16B C17B 1.509(10) . ?
C17B H17B 0.9900 . ?
C17B H17C 0.9900 . ?
C17B C18B 1.523(9) . ?
C18B H18B 0.9900 . ?
C18B H18C 0.9900 . ?
C18B C19B 1.529(10) . ?
C19B H19B 0.9900 . ?
C19B H19C 0.9900 . ?
C20B H20B 1.0000 . ?
C20B C21B 1.530(10) . ?
C20B C25B 1.537(10) . ?
C21B H21B 0.9900 . ?
C21B H21C 0.9900 . ?
C21B C22B 1.514(11) . ?
C22B H22B 0.9900 . ?
C22B H22C 0.9900 . ?
C22B C23B 1.512(11) . ?
C23B H23B 0.9900 . ?
C23B H23C 0.9900 . ?
C23B C24B 1.531(10) . ?
C24B H24B 0.9900 . ?
C24B H24C 0.9900 . ?
C24B C25B 1.519(10) . ?
C25B H25B 0.9900 . ?
C25B H25C 0.9900 . ?
C1B H1BA 0.9900 . ?
C1B H1BB 0.9900 . ?

loop_
_geom_torsion_atom_site_label_1
_geom_torsion_atom_site_label_2
_geom_torsion_atom_site_label_3
_geom_torsion_atom_site_label_4
_geom_torsion
_geom_torsion_site_symmetry_1
_geom_torsion_site_symmetry_2
_geom_torsion_site_symmetry_3
_geom_torsion_site_symmetry_4
_geom_torsion_publ_flag
P1A C2A C3A C4A 179.2(13) . . . . ?
P1A C2A C7A B1A 0(2) . . . . ?
P1A C2A C7A C6A -179.1(16) . . . . ?
B1A C14A C15A C16A -174.6(11) . . . . ?
B1A C14A C19A C18A 174.5(11) . . . . ?
B1A C20A C21A C22A 172.6(10) . . . . ?
B1A C20A C25A C24A -174.3(10) . . . . ?
C2A P1A C11A C13A -50.2(7) . . . . ?
C2A P1A C11A C12A -175.5(5) . . . . ?
C2A P1A C8A C9A -77.8(5) . . . . ?
C2A P1A C8A C10A 152.2(5) . . . . ?
C2A P1A C1A B1A -9.4(7) . . . . ?
C2A C3A C4A C5A -4(3) . . . . ?
C3A C2A C7A B1A 172.8(15) . . . . ?
C3A C2A C7A C6A -7(3) . . . . ?
C3A C4A C5A C6A -2(3) . . . . ?
C4A C5A C6A C7A 4(3) . . . . ?
C5A C6A C7A B1A -178.7(18) . . . . ?
C5A C6A C7A C2A 1(3) . . . . ?
C7A B1A C14A C15A 64.6(13) . . . . ?
C7A B1A C14A C19A -169.3(11) . . . . ?
C7A B1A C20A C21A 64.7(10) . . . . ?
C7A B1A C20A C25A -59.4(12) . . . . ?
C7A B1A C1A P1A 9.7(9) . . . . ?
C7A C2A C3A C4A 8(3) . . . . ?
C11A P1A C2A C3A -48.2(16) . . . . ?
C11A P1A C2A C7A 123.7(12) . . . . ?
C11A P1A C8A C9A 41.7(4) . . . . ?
C11A P1A C8A C10A -88.4(4) . . . . ?
C11A P1A C1A B1A -125.5(5) . . . . ?
C8A P1A C2A C3A 69.6(16) . . . . ?
C8A P1A C2A C7A -118.5(12) . . . . ?
C8A P1A C11A C13A -170.5(6) . . . . ?
C8A P1A C11A C12A 64.1(3) . . . . ?
C8A P1A C1A B1A 110.6(5) . . . . ?
C14A B1A C7A C2A -127.4(16) . . . . ?
C14A B1A C7A C6A 52(2) . . . . ?
C14A B1A C20A C21A -57.4(12) . . . . ?
C14A B1A C20A C25A 178.5(10) . . . . ?
C14A B1A C1A P1A 127.0(6) . . . . ?
C14A C15A C16A C17A -54.8(16) . . . . ?
C15A C14A C19A C18A -56.8(15) . . . . ?
C15A C16A C17A C18A 53.9(14) . . . . ?
C16A C17A C18A C19A -56.1(13) . . . . ?
C17A C18A C19A C14A 57.9(15) . . . . ?
C19A C14A C15A C16A 55.6(15) . . . . ?
C20A B1A C7A C2A 107.5(16) . . . . ?
C20A B1A C7A C6A -73(2) . . . . ?
C20A B1A C14A C15A -172.4(11) . . . . ?
C20A B1A C14A C19A -46.2(13) . . . . ?
C20A B1A C1A P1A -106.7(7) . . . . ?
C20A C21A C22A C23A 57.8(14) . . . . ?
C21A C20A C25A C24A 58.4(13) . . . . ?
C21A C22A C23A C24A -52.7(14) . . . . ?
C22A C23A C24A C25A 51.9(15) . . . . ?
C23A C24A C25A C20A -56.4(16) . . . . ?
C25A C20A C21A C22A -58.7(13) . . . . ?
C1A P1A C2A C3A -166.3(15) . . . . ?
C1A P1A C2A C7A 5.6(13) . . . . ?
C1A P1A C11A C13A 60.1(7) . . . . ?
C1A P1A C11A C12A -65.3(4) . . . . ?
C1A P1A C8A C9A 168.3(4) . . . . ?
C1A P1A C8A C10A 38.2(5) . . . . ?
C1A B1A C7A C2A -6.7(18) . . . . ?
C1A B1A C7A C6A 172.8(19) . . . . ?
C1A B1A C14A C15A -49.4(12) . . . . ?
C1A B1A C14A C19A 76.7(12) . . . . ?
C1A B1A C20A C21A 176.3(9) . . . . ?
C1A B1A C20A C25A 52.2(11) . . . . ?
P1B C2B C3B C4B 175.3(17) . . . . ?
P1B C2B C7B B1B 4(3) . . . . ?
P1B C2B C7B C6B -174.8(19) . . . . ?
B1B C14B C15B C16B -179.8(15) . . . . ?
B1B C14B C19B C18B 179.7(13) . . . . ?
B1B C20B C21B C22B 173.5(13) . . . . ?
B1B C20B C25B C24B -175.0(13) . . . . ?
C2B P1B C11B C13B -36.2(16) . . . . ?
C2B P1B C11B C12B -172.9(10) . . . . ?
C2B P1B C8B C9B -82.5(9) . . . . ?
C2B P1B C8B C10B 162.6(9) . . . . ?
C2B C3B C4B C5B 2(3) . . . . ?
C3B C2B C7B B1B -171.5(19) . . . . ?
C3B C2B C7B C6B 10(4) . . . . ?
C3B C4B C5B C6B 5(4) . . . . ?
C4B C5B C6B C7B -4(4) . . . . ?
C5B C6B C7B B1B 179(2) . . . . ?
C5B C6B C7B C2B -3(4) . . . . ?
C7B B1B C14B C15B 55.3(18) . . . . ?
C7B B1B C14B C19B -179.1(14) . . . . ?
C7B B1B C20B C21B 69.0(14) . . . . ?
C7B B1B C20B C25B -61.7(15) . . . . ?
C7B B1B C1B P1B 8.0(12) . . . . ?
C7B C2B C3B C4B -10(3) . . . . ?
C11B P1B C2B C3B -71(2) . . . . ?
C11B P1B C2B C7B 114.4(18) . . . . ?
C11B P1B C8B C9B 59.9(13) . . . . ?
C11B P1B C8B C10B -55.0(14) . . . . ?
C8B P1B C2B C3B 75.5(19) . . . . ?
C8B P1B C2B C7B -99.5(18) . . . . ?
C8B P1B C11B C13B -176.7(11) . . . . ?
C8B P1B C11B C12B 46.6(16) . . . . ?
C14B B1B C7B C2B -123(2) . . . . ?
C14B B1B C7B C6B 56(3) . . . . ?
C14B B1B C20B C21B -57.0(16) . . . . ?
C14B B1B C20B C25B 172.4(14) . . . . ?
C14B B1B C1B P1B 126.0(7) . . . . ?
C14B C15B C16B C17B -57(2) . . . . ?
C15B C14B C19B C18B -50.4(19) . . . . ?
C15B C16B C17B C18B 55.6(17) . . . . ?
C16B C17B C18B C19B -54.3(16) . . . . ?
C17B C18B C19B C14B 54.4(18) . . . . ?
C19B C14B C15B C16B 51(2) . . . . ?
C20B B1B C7B C2B 113(2) . . . . ?
C20B B1B C7B C6B -69(3) . . . . ?
C20B B1B C14B C15B -177.3(14) . . . . ?
C20B B1B C14B C19B -51.7(16) . . . . ?
C20B B1B C1B P1B -115.1(8) . . . . ?
C20B C21B C22B C23B 55.2(19) . . . . ?
C21B C20B C25B C24B 51.3(19) . . . . ?
C21B C22B C23B C24B -54.9(18) . . . . ?
C22B C23B C24B C25B 55(2) . . . . ?
C23B C24B C25B C20B -54(2) . . . . ?
C25B C20B C21B C22B -52.2(19) . . . . ?
C1B P1B C2B C3B 176.8(18) . . . . ?
C1B P1B C2B C7B 1.8(18) . . . . ?
C1B P1B C11B C13B 66.2(13) . . . . ?
C1B P1B C11B C12B -70.5(12) . . . . ?
C1B P1B C8B C9B -178.7(8) . . . . ?
C1B P1B C8B C10B 66.4(10) . . . . ?
C1B B1B C7B C2B -8(2) . . . . ?
C1B B1B C7B C6B 170(2) . . . . ?
C1B B1B C14B C15B -57.6(16) . . . . ?
C1B B1B C14B C19B 67.9(14) . . . . ?
C1B B1B C20B C21B -174.2(12) . . . . ?
C1B B1B C20B C25B 55.2(15) . . . . ?
